data_1559424
loop_
_publ_author_name
'Kutniewska, Sylwia E.'
'Kr\'owczy\'nski, Adam'
'Kami\'nski, Rados\/law'
'Jarzembska, Katarzyna N.'
'Pillet, S\'ebastien'
'Wenger, Emmanuel'
'Schaniel, Dominik'

_publ_section_title
;
 Photocrystallographic and spectroscopic studies of a model (N,N,O)-donor
 square-planar nickel(II) nitro complex: in search of high-conversion and
 stable photoswitchable materials
;
_journal_issue 6
_journal_name_full IUCrJ
_journal_page_first
;
;
_journal_paper_doi 10.1107/S205225252001307X
_journal_volume 7
_journal_year 2020
_chemical_formula_moiety 'C20 H15 N3 Ni O3'
_chemical_formula_sum 'C20 H15 N3 Ni O3'
_chemical_formula_weight 404.04
_space_group_IT_number 88
_space_group_name_Hall '-I 4ad'
_space_group_name_H-M_alt 'I 41/a :2'
_symmetry_cell_setting tetragonal
_symmetry_Int_Tables_number 88
_symmetry_space_group_name_Hall '-I 4ad'
_symmetry_space_group_name_H-M 'I 41/a :2'
_cell_angle_alpha 90
_cell_angle_beta 90
_cell_angle_gamma 90
_cell_formula_units_Z 16
_cell_length_a 14.8239(4)
_cell_length_b 14.8239(4)
_cell_length_c 29.8395(8)
_cell_measurement_reflns_used 13017
_cell_measurement_temperature 160.01(10)
_cell_measurement_theta_max 74.54
_cell_measurement_theta_min 3.28
_cell_volume 6557.2(3)
_computing_cell_refinement 'CrysAlisPro 1.171.40.55a (Rigaku OD, 2019)'
_computing_data_collection 'CrysAlisPro 1.171.40.55a (Rigaku OD, 2019)'
_computing_data_reduction 'CrysAlisPro 1.171.40.55a (Rigaku OD, 2019)'
_diffrn_ambient_temperature 160.00
_diffrn_detector 'CCD plate'
_diffrn_measured_fraction_theta_full 0.99
_diffrn_measured_fraction_theta_max 0.99
_diffrn_measurement_device 'four-circle diffractometer'
_diffrn_measurement_device_type 'SuperNova, Cu, Atlas'
_diffrn_measurement_method '\w scans'
_diffrn_radiation_monochromator mirror
_diffrn_radiation_probe x-ray
_diffrn_radiation_source 'X-ray tube'
_diffrn_radiation_type 'Cu K\a'
_diffrn_radiation_wavelength 1.54184
_diffrn_reflns_av_R_equivalents 0.0747
_diffrn_reflns_av_unetI/netI 0.0156
_diffrn_reflns_limit_h_max 18
_diffrn_reflns_limit_h_min -17
_diffrn_reflns_limit_k_max 15
_diffrn_reflns_limit_k_min -18
_diffrn_reflns_limit_l_max 36
_diffrn_reflns_limit_l_min -36
_diffrn_reflns_number 24646
_diffrn_reflns_theta_full 74.75
_diffrn_reflns_theta_max 74.75
_diffrn_reflns_theta_min 3.33
_diffrn_source 'micro-focus sealed X-ray tube'
_exptl_absorpt_coefficient_mu 1.952
_exptl_absorpt_correction_T_max 1
_exptl_absorpt_correction_T_min 0.256
_exptl_absorpt_correction_type multi-scan
_exptl_absorpt_process_details
;
CrysAlisPro 1.171.40.55a (Rigaku Oxford Diffraction, 2019)
Empirical absorption correction using spherical harmonics,
 implemented in SCALE3 ABSPACK scaling algorithm.
;
_exptl_crystal_colour brown
_exptl_crystal_density_diffrn 1.6371
_exptl_crystal_description 'prism, cut'
_exptl_crystal_F_000 3328
_exptl_crystal_size_max 0.13
_exptl_crystal_size_mid 0.05
_exptl_crystal_size_min 0.05
_refine_diff_density_max 0.38
_refine_diff_density_min -0.47
_refine_ls_extinction_method none
_refine_ls_goodness_of_fit_gt 2.46
_refine_ls_goodness_of_fit_ref 2.38
_refine_ls_hydrogen_treatment constr
_refine_ls_number_constraints 70
_refine_ls_number_parameters 252
_refine_ls_number_reflns 3344
_refine_ls_number_restraints 0
_refine_ls_R_factor_all 0.0420
_refine_ls_R_factor_gt 0.0385
_refine_ls_shift/su_max 0.0178
_refine_ls_shift/su_mean 0.0012
_refine_ls_structure_factor_coef Fsqd
_refine_ls_weighting_details w=1/(\s^2^(I)+0.0004I^2^)
_refine_ls_weighting_scheme sigma
_refine_ls_wR_factor_gt 0.0928
_refine_ls_wR_factor_ref 0.0946
_reflns_number_gt 3030
_reflns_number_total 3344
_reflns_threshold_expression I>3\s(I)
_cod_data_source_file lq5032.cif
_cod_data_source_block 160K_dark
_cod_depositor_comments
;
The following automatic conversions were performed:

data item '_diffrn_radiation_probe' value 'X-ray' was changed to
'x-ray' in accordance with the
/home/data/users/saulius/crontab/automatic-downloads/rss-feeds/IUCr/lib/dictionaries/cif_core.dic
dictionary named 'cif_core.dic' version 2.4.2 last updated on
2011-04-26.

Automatic conversion script
Id: cif_fix_values 7556 2019-12-06 15:28:31Z antanas 
;
_cod_original_sg_symbol_H-M 'I 41/a'
_cod_database_code 1559424

loop_
_space_group_symop_id
_space_group_symop_operation_xyz
1 x,y,z
2 -x,-y+1/2,z
3 -y+1/4,x+3/4,z+3/4
4 y+1/4,-x+1/4,z+1/4
5 -x,-y,-z
6 x,y+1/2,-z
7 y+1/4,-x+3/4,-z+3/4
8 -y+1/4,x+1/4,-z+1/4
9 x+1/2,y+1/2,z+1/2
10 -x+1/2,-y,z+1/2
11 -y+3/4,x+1/4,z+1/4
12 y+3/4,-x+3/4,z+3/4
13 -x+1/2,-y+1/2,-z+1/2
14 x+1/2,y,-z+1/2
15 y+3/4,-x+1/4,-z+1/4
16 -y+3/4,x+3/4,-z+3/4

loop_
_atom_site_label
_atom_site_type_symbol
_atom_site_fract_x
_atom_site_fract_y
_atom_site_fract_z
_atom_site_adp_type
_atom_site_U_iso_or_equiv
_atom_site_site_symmetry_multiplicity
_atom_site_occupancy
_atom_site_calc_flag
_atom_site_refinement_flags
_atom_site_disorder_assembly
_atom_site_disorder_group
Ni1 Ni 0.560005(19) 0.38910(2) 0.594339(11) Uani 0.03037(10) 16 1 d . . .
O1a O 0.73632(10) 0.36074(12) 0.61315(6) Uani 0.0538(7) 16 0.952(7) d . . .
O2a O 0.69965(14) 0.49816(13) 0.61965(7) Uani 0.0553(7) 16 0.952(7) d . . .
N1a N 0.67893(11) 0.42000(12) 0.61102(5) Uani 0.0334(6) 16 0.952(7) d . . .
O1b O 0.73632(10) 0.36074(12) 0.61315(6) Uiso 0.046(11) 16 0.048(7) d . . .
O2b O 0.651(3) 0.490(2) 0.6120(12) Uiso 0.046(11) 16 0.048(7) d . . .
N1b N 0.737(3) 0.441(3) 0.6213(14) Uiso 0.046(11) 16 0.048(7) d . . .
O3 O 0.53475(8) 0.38689(9) 0.65459(4) Uani 0.0328(4) 16 1 d . . .
N2 N 0.44459(10) 0.35432(10) 0.57627(6) Uani 0.0312(4) 16 1 d . . .
N3 N 0.58532(11) 0.39723(11) 0.53237(6) Uani 0.0351(5) 16 1 d . . .
C1 C 0.66138(14) 0.42087(18) 0.51224(7) Uani 0.0474(7) 16 1 d . . .
C2 C 0.66845(15) 0.42945(18) 0.46556(8) Uani 0.0504(7) 16 1 d . . .
C3 C 0.59588(15) 0.41182(15) 0.43911(7) Uani 0.0427(6) 16 1 d . . .
C4 C 0.51416(13) 0.38332(13) 0.45917(7) Uani 0.0371(6) 16 1 d . . .
C5 C 0.43506(15) 0.36040(17) 0.43510(8) Uani 0.0460(7) 16 1 d . . .
C6 C 0.36012(14) 0.33286(18) 0.45793(8) Uani 0.0495(7) 16 1 d . . .
C7 C 0.35774(13) 0.32815(15) 0.50512(8) Uani 0.0419(6) 16 1 d . . .
C8 C 0.43347(12) 0.35174(12) 0.52963(7) Uani 0.0332(5) 16 1 d . . .
C9 C 0.51191(12) 0.37778(12) 0.50606(7) Uani 0.0326(5) 16 1 d . . .
C10 C 0.37799(12) 0.33354(13) 0.60383(7) Uani 0.0344(5) 16 1 d . . .
C11 C 0.38177(12) 0.33634(13) 0.65015(7) Uani 0.0333(5) 16 1 d . . .
C12 C 0.30091(13) 0.30640(16) 0.67743(8) Uani 0.0442(7) 16 1 d . . .
C13 C 0.28995(13) 0.36505(16) 0.71876(8) Uani 0.0463(7) 16 1 d . . .
C14 C 0.37550(12) 0.36612(12) 0.74584(7) Uani 0.0338(5) 16 1 d . . .
C15 C 0.37583(14) 0.36965(12) 0.79224(7) Uani 0.0385(6) 16 1 d . . .
C16 C 0.45612(15) 0.37185(13) 0.81599(7) Uani 0.0395(6) 16 1 d . . .
C17 C 0.53789(14) 0.37198(14) 0.79316(7) Uani 0.0396(6) 16 1 d . . .
C18 C 0.53869(13) 0.37012(13) 0.74691(7) Uani 0.0346(5) 16 1 d . . .
C19 C 0.45834(12) 0.36648(11) 0.72268(6) Uani 0.0299(5) 16 1 d . . .
C20 C 0.45952(12) 0.36355(11) 0.67330(6) Uani 0.0296(5) 16 1 d . . .
H1 H 0.713682 0.432585 0.530297 Uiso 0.0569 16 1 d . . .
H2 H 0.724531 0.447761 0.452289 Uiso 0.0605 16 1 d . . .
H3 H 0.600005 0.418622 0.407186 Uiso 0.0512 16 1 d . . .
H5 H 0.43413 0.364196 0.402985 Uiso 0.0552 16 1 d . . .
H6 H 0.307275 0.316139 0.441294 Uiso 0.0594 16 1 d . . .
H7 H 0.303903 0.308701 0.520168 Uiso 0.0503 16 1 d . . .
H10 H 0.322041 0.314854 0.590551 Uiso 0.0412 16 1 d . . .
H12a H 0.308675 0.244674 0.68636 Uiso 0.053 16 1 d . . .
H12b H 0.24747 0.310334 0.659364 Uiso 0.053 16 1 d . . .
H13a H 0.275048 0.42545 0.709833 Uiso 0.0556 16 1 d . . .
H13b H 0.241499 0.342125 0.736816 Uiso 0.0556 16 1 d . . .
H15 H 0.31958 0.370579 0.808177 Uiso 0.0462 16 1 d . . .
H16 H 0.455289 0.373277 0.848156 Uiso 0.0474 16 1 d . . .
H17 H 0.593636 0.373371 0.809521 Uiso 0.0475 16 1 d . . .
H18 H 0.595232 0.371334 0.731241 Uiso 0.0415 16 1 d . . .

loop_
_atom_site_aniso_label
_atom_site_aniso_type_symbol
_atom_site_aniso_U_11
_atom_site_aniso_U_22
_atom_site_aniso_U_33
_atom_site_aniso_U_12
_atom_site_aniso_U_13
_atom_site_aniso_U_23
Ni1 Ni 0.02338(17) 0.03792(19) 0.02981(18) -0.00365(12) 0.00018(11) -0.00278(12)
O1a O 0.0358(9) 0.0591(12) 0.0665(14) 0.0062(8) -0.0111(8) -0.0015(8)
O2a O 0.0453(12) 0.0496(11) 0.0710(13) -0.0123(9) -0.0071(9) -0.0168(9)
N1a N 0.0286(10) 0.0455(11) 0.0260(8) -0.0044(7) 0.0024(6) -0.0019(7)
O3 O 0.0247(6) 0.0410(7) 0.0327(7) -0.0022(5) 0.0018(5) -0.0023(5)
N2 N 0.0240(7) 0.0326(8) 0.0371(8) 0.0006(6) -0.0008(6) -0.0031(6)
N3 N 0.0305(8) 0.0431(9) 0.0316(8) -0.0059(6) -0.0015(6) -0.0036(6)
C1 C 0.0354(10) 0.0707(15) 0.0360(11) -0.0187(10) 0.0001(8) -0.0048(10)
C2 C 0.0439(12) 0.0713(15) 0.0361(11) -0.0201(11) 0.0047(9) -0.0039(10)
C3 C 0.0463(11) 0.0512(12) 0.0305(10) -0.0034(9) 0.0015(8) -0.0055(8)
C4 C 0.0355(10) 0.0393(10) 0.0365(10) 0.0038(8) -0.0033(7) -0.0074(8)
C5 C 0.0392(11) 0.0641(14) 0.0345(11) 0.0065(10) -0.0071(8) -0.0109(9)
C6 C 0.0303(10) 0.0731(15) 0.0452(12) 0.0035(10) -0.0091(8) -0.0156(11)
C7 C 0.0252(9) 0.0555(12) 0.0449(12) 0.0023(8) -0.0024(8) -0.0097(9)
C8 C 0.0279(8) 0.0345(9) 0.0373(10) 0.0035(7) -0.0019(7) -0.0055(7)
C9 C 0.0299(9) 0.0317(9) 0.0362(10) 0.0021(7) -0.0024(7) -0.0051(7)
C10 C 0.0229(8) 0.0373(9) 0.0429(10) 0.0001(7) -0.0008(7) 0.0003(8)
C11 C 0.0227(8) 0.0356(9) 0.0415(10) 0.0014(7) 0.0024(7) 0.0013(7)
C12 C 0.0277(9) 0.0601(13) 0.0448(11) -0.0071(9) 0.0037(8) 0.0039(9)
C13 C 0.0282(9) 0.0600(13) 0.0507(13) 0.0056(9) 0.0105(8) 0.0043(10)
C14 C 0.0323(9) 0.0250(8) 0.0441(11) 0.0034(7) 0.0093(8) 0.0012(7)
C15 C 0.0411(10) 0.0285(9) 0.0458(11) 0.0009(8) 0.0142(8) -0.0004(7)
C16 C 0.0529(12) 0.0302(9) 0.0355(10) 0.0023(8) 0.0086(8) -0.0006(7)
C17 C 0.0412(11) 0.0384(10) 0.0392(11) 0.0027(8) -0.0003(8) -0.0026(8)
C18 C 0.0321(9) 0.0340(9) 0.0377(10) 0.0025(7) 0.0034(7) -0.0011(7)
C19 C 0.0304(8) 0.0215(7) 0.0377(10) 0.0038(6) 0.0052(7) 0.0001(6)
C20 C 0.0263(8) 0.0245(8) 0.0379(10) 0.0051(6) 0.0037(7) 0.0005(6)

loop_
_atom_type_symbol
_atom_type_scat_dispersion_real
_atom_type_scat_dispersion_imag
_atom_type_scat_source
_atom_type_scat_Cromer_Mann_a1
_atom_type_scat_Cromer_Mann_b1
_atom_type_scat_Cromer_Mann_a2
_atom_type_scat_Cromer_Mann_b2
_atom_type_scat_Cromer_Mann_a3
_atom_type_scat_Cromer_Mann_b3
_atom_type_scat_Cromer_Mann_a4
_atom_type_scat_Cromer_Mann_b4
_atom_type_scat_Cromer_Mann_c
C 0.0181 0.0091 'International Tables Vol C tables 4.2.6.8 and 6.1.1.4' 2.31 20.843901 1.02 10.2075 1.5886 0.5687 0.865 51.651199 0.2156
H 0.0000 0.0000 'International Tables Vol C tables 4.2.6.8 and 6.1.1.4' 0.493002 10.5109 0.322912 26.1257 0.140191 3.14236 0.04081 57.799702 0.003038
N 0.0311 0.0180 'International Tables Vol C tables 4.2.6.8 and 6.1.1.4' 12.2126 0.0057 3.1322 9.8933 2.0125 28.997499 1.1663 0.5826 -11.529
Ni -3.0029 0.5091 'International Tables Vol C tables 4.2.6.8 and 6.1.1.4' 12.8376 3.8785 7.292 0.2565 4.4438 12.1763 2.38 66.342102 1.0341
O 0.0492 0.0322 'International Tables Vol C tables 4.2.6.8 and 6.1.1.4' 3.0485 13.2771 2.2868 5.7011 1.5463 0.3239 0.867 32.908901 0.2508

loop_
_geom_angle_atom_site_label_1
_geom_angle_atom_site_label_2
_geom_angle_atom_site_label_3
_geom_angle_site_symmetry_1
_geom_angle_site_symmetry_2
_geom_angle_site_symmetry_3
_geom_angle
_geom_angle_publ_flag
N1a Ni1 O2b . . . 32.2(11) ?
N1a Ni1 O3 . . . 86.36(6) ?
N1a Ni1 N2 . . . 177.40(7) ?
N1a Ni1 N3 . . . 93.29(7) ?
O2b Ni1 O3 . . . 84.1(9) ?
O2b Ni1 N2 . . . 149.9(10) ?
O2b Ni1 N3 . . . 94.2(9) ?
O3 Ni1 N2 . . . 95.21(7) ?
O3 Ni1 N3 . . . 177.36(6) ?
N2 Ni1 N3 . . . 85.23(7) ?
N1a O1a N1b . . . 47(2) ?
N1a O2a O2b . . . 63(2) ?
N1a O2a N1b . . . 50(2) ?
O2b O2a N1b . . . 113(3) ?
Ni1 N1a O1a . . . 119.21(12) ?
Ni1 N1a O2a . . . 121.22(12) ?
Ni1 N1a O2b . . . 83(2) ?
Ni1 N1a N1b . . . 174(3) ?
O1a N1a O2a . . . 119.57(16) ?
O1a N1a O2b . . . 157(2) ?
O1a N1a N1b . . . 66(3) ?
O2a N1a N1b . . . 54(3) ?
O2b N1a N1b . . . 91(3) ?
Ni1 O2b O2a . . . 143(3) ?
Ni1 O2b N1a . . . 64.3(16) ?
O2a O2b N1a . . . 79(3) ?
O1a N1b O2a . . . 144(4) ?
O1a N1b N1a . . . 67(3) ?
O2a N1b N1a . . . 77(3) ?
Ni1 O3 C20 . . . 127.05(11) ?
Ni1 N2 C8 . . . 113.69(11) ?
Ni1 N2 C10 . . . 124.74(14) ?
C8 N2 C10 . . . 121.57(15) ?
Ni1 N3 C1 . . . 128.97(14) ?
Ni1 N3 C9 . . . 112.89(12) ?
C1 N3 C9 . . . 118.11(18) ?
N3 C1 C2 . . . 122.53(19) ?
N3 C1 H1 . . . 118.73 ?
C2 C1 H1 . . . 118.74 ?
C1 C2 C3 . . . 120.0(2) ?
C1 C2 H2 . . . 120.02 ?
C3 C2 H2 . . . 120 ?
C2 C3 C4 . . . 119.3(2) ?
C2 C3 H3 . . . 120.37 ?
C4 C3 H3 . . . 120.36 ?
C3 C4 C5 . . . 124.4(2) ?
C3 C4 C9 . . . 117.40(16) ?
C5 C4 C9 . . . 118.17(16) ?
C4 C5 C6 . . . 119.5(2) ?
C4 C5 H5 . . . 120.3 ?
C6 C5 H5 . . . 120.2 ?
C5 C6 C7 . . . 122.22(18) ?
C5 C6 H6 . . . 118.9 ?
C7 C6 H6 . . . 118.88 ?
C6 C7 C8 . . . 119.62(17) ?
C6 C7 H7 . . . 120.2 ?
C8 C7 H7 . . . 120.18 ?
N2 C8 C7 . . . 128.77(17) ?
N2 C8 C9 . . . 112.97(15) ?
C7 C8 C9 . . . 118.26(19) ?
N3 C9 C4 . . . 122.65(15) ?
N3 C9 C8 . . . 115.15(18) ?
C4 C9 C8 . . . 122.20(16) ?
N2 C10 C11 . . . 125.73(15) ?
N2 C10 H10 . . . 117.13 ?
C11 C10 H10 . . . 117.13 ?
C10 C11 C12 . . . 119.70(15) ?
C10 C11 C20 . . . 122.28(15) ?
C12 C11 C20 . . . 118.00(18) ?
C11 C12 C13 . . . 110.70(19) ?
C11 C12 H12a . . . 109.44 ?
C11 C12 H12b . . . 109.48 ?
C13 C12 H12a . . . 109.45 ?
C13 C12 H12b . . . 109.5 ?
H12a C12 H12b . . . 108.23 ?
C12 C13 C14 . . . 110.69(16) ?
C12 C13 H13a . . . 109.47 ?
C12 C13 H13b . . . 109.49 ?
C14 C13 H13a . . . 109.48 ?
C14 C13 H13b . . . 109.49 ?
H13a C13 H13b . . . 108.19 ?
C13 C14 C15 . . . 122.69(15) ?
C13 C14 C19 . . . 118.12(18) ?
C15 C14 C19 . . . 119.15(15) ?
C14 C15 C16 . . . 120.98(17) ?
C14 C15 H15 . . . 119.54 ?
C16 C15 H15 . . . 119.49 ?
C15 C16 C17 . . . 119.90(19) ?
C15 C16 H16 . . . 120.07 ?
C17 C16 H16 . . . 120.03 ?
C16 C17 C18 . . . 119.81(16) ?
C16 C17 H17 . . . 120.09 ?
C18 C17 H17 . . . 120.1 ?
C17 C18 C19 . . . 120.77(15) ?
C17 C18 H18 . . . 119.61 ?
C19 C18 H18 . . . 119.62 ?
C14 C19 C18 . . . 119.37(17) ?
C14 C19 C20 . . . 120.04(15) ?
C18 C19 C20 . . . 120.59(15) ?
O3 C20 C11 . . . 124.91(17) ?
O3 C20 C19 . . . 115.68(14) ?
C11 C20 C19 . . . 119.41(15) ?

loop_
_geom_bond_atom_site_label_1
_geom_bond_atom_site_label_2
_geom_bond_site_symmetry_1
_geom_bond_site_symmetry_2
_geom_bond_distance
_geom_bond_publ_flag
Ni1 N1a . . 1.8878(15) ?
Ni1 O2b . . 2.08(4) ?
Ni1 O3 . . 1.8367(12) ?
Ni1 N2 . . 1.8664(15) ?
Ni1 N3 . . 1.8906(18) ?
O1a N1a . . 1.225(2) ?
O1a N1b . . 1.21(4) ?
O2a N1a . . 1.226(2) ?
O2a O2b . . 0.77(4) ?
O2a N1b . . 1.01(4) ?
N1a O2b . . 1.12(3) ?
N1a N1b . . 0.96(4) ?
O3 C20 . . 1.295(2) ?
N2 C8 . . 1.402(3) ?
N2 C10 . . 1.321(2) ?
N3 C1 . . 1.325(2) ?
N3 C9 . . 1.372(2) ?
C1 C2 . . 1.403(3) ?
C1 H1 . . 0.9597 ?
C2 C3 . . 1.360(4) ?
C2 H2 . . 0.9596 ?
C3 C4 . . 1.415(3) ?
C3 H3 . . 0.9599 ?
C4 C5 . . 1.416(2) ?
C4 C9 . . 1.402(3) ?
C5 C6 . . 1.366(3) ?
C5 H5 . . 0.9601 ?
C6 C7 . . 1.410(3) ?
C6 H6 . . 0.9599 ?
C7 C8 . . 1.385(3) ?
C7 H7 . . 0.9598 ?
C8 C9 . . 1.412(2) ?
C10 C11 . . 1.384(3) ?
C10 H10 . . 0.96 ?
C11 C12 . . 1.516(3) ?
C11 C20 . . 1.402(2) ?
C12 C13 . . 1.517(4) ?
C12 H12a . . 0.96 ?
C12 H12b . . 0.9599 ?
C13 C14 . . 1.503(2) ?
C13 H13a . . 0.9608 ?
C13 H13b . . 0.9603 ?
C14 C15 . . 1.386(3) ?
C14 C19 . . 1.408(2) ?
C15 C16 . . 1.386(3) ?
C15 H15 . . 0.9596 ?
C16 C17 . . 1.391(3) ?
C16 H16 . . 0.9601 ?
C17 C18 . . 1.380(3) ?
C17 H17 . . 0.9599 ?
C18 C19 . . 1.395(2) ?
C18 H18 . . 0.9598 ?
C19 C20 . . 1.474(3) ?

loop_
_geom_hbond_atom_site_label_D
_geom_hbond_atom_site_label_H
_geom_hbond_atom_site_label_A
_geom_hbond_site_symmetry_D
_geom_hbond_site_symmetry_H
_geom_hbond_site_symmetry_A
_geom_hbond_distance_DH
_geom_hbond_distance_HA
_geom_hbond_distance_DA
_geom_hbond_angle_DHA
_geom_hbond_publ_flag
C1 H1 N1a . . . 0.96 2.47 2.959(3) 111.42 ?
C2 H2 O2a . . 3_644 0.96 2.50 3.131(3) 123.39 ?

loop_
_twin_individual_id
_twin_individual_mass_fraction_refined
_twin_individual_twin_matrix_11
_twin_individual_twin_matrix_12
_twin_individual_twin_matrix_13
_twin_individual_twin_matrix_21
_twin_individual_twin_matrix_22
_twin_individual_twin_matrix_23
_twin_individual_twin_matrix_31
_twin_individual_twin_matrix_32
_twin_individual_twin_matrix_33
? ? ? ? ? ? ? ? ? ? ?
